data_7040588
loop_
_publ_author_name
'Das, Biswanath'
'Lee, Bao-Lin'
'Karlsson, Erik A.'
'\%Akermark, Torbj\"orn'
'Shatskiy, Andrey'
'Demeshko, Serhiy'
'Liao, Rong-Zhen'
'Laine, Tanja M.'
'Haukka, Matti'
'Zeglio, Erica'
'Abdel-Magied, Ahmed F'
'Siegbahn, Per E. M.'
'Meyer, Franc'
'K\"ark\"as, Markus D'
'Johnston, Eric V.'
'Nordlander, Ebbe'
'\%Akermark, Bj\"orn'

_publ_section_title
;
 Water oxidation catalyzed by molecular di- and nonanuclear Fe complexes:
 importance of a proper ligand framework.
;
_journal_issue 34
_journal_name_full 'Dalton transactions (Cambridge, England : 2003)'
_journal_page_first 13289
_journal_page_last 13293
_journal_paper_doi 10.1039/c6dt01554a
_journal_volume 45
_journal_year 2016
_chemical_formula_moiety C273
_chemical_formula_sum 'C449 H366 Fe27 N73 O147 S18'
_chemical_formula_weight 11221.16
_chemical_name_systematic
;
 ?
;
_space_group_crystal_system trigonal
_space_group_IT_number 163
_space_group_name_Hall '-P 3 2c'
_space_group_name_H-M_alt 'P -3 1 c'
_symmetry_space_group_name_Hall '-P 3 2c'
_symmetry_space_group_name_H-M 'P -3 1 c'
_atom_sites_solution_hydrogens mixed
_audit_creation_method SHELXL-2013
_audit_update_record
;
2015-06-24 deposited with the CCDC.
2016-05-10 downloaded from the CCDC.
;
_cell_angle_alpha 90
_cell_angle_beta 90
_cell_angle_gamma 120
_cell_formula_units_Z 2
_cell_length_a 27.7653(7)
_cell_length_b 27.7653(7)
_cell_length_c 44.8044(17)
_cell_measurement_reflns_used 6964
_cell_measurement_temperature 123(2)
_cell_measurement_theta_max 71.9630
_cell_measurement_theta_min 3.6660
_cell_volume 29912.7(16)
_computing_cell_refinement
;
CrysAlisPro, Agilent Technologies,
Version 1.171.36.28 (release 01-02-2013 CrysAlis171 .NET)
(compiled Feb  1 2013,16:14:44)
;
_computing_data_collection
;
CrysAlisPro, Agilent Technologies,
Version 1.171.36.28 (release 01-02-2013 CrysAlis171 .NET)
(compiled Feb  1 2013,16:14:44)
;
_computing_data_reduction
;
CrysAlisPro, Agilent Technologies,
Version 1.171.36.28 (release 01-02-2013 CrysAlis171 .NET)
(compiled Feb  1 2013,16:14:44)
;
_computing_molecular_graphics 'CrystaMaker (CrystalMaker Software ltd., 2012)'
_computing_publication_material 'SHELXL-2013 (Sheldrick, 2013)'
_computing_structure_refinement 'SHELXL-2013 (Sheldrick, 2013)'
_computing_structure_solution 'SUPERFLIP (Palatinus & Chapuis, 2007)'
_diffrn_ambient_temperature 123(2)
_diffrn_detector_area_resol_mean 10.3953
_diffrn_measured_fraction_theta_full 0.995
_diffrn_measured_fraction_theta_max 0.999
_diffrn_measurement_device '\k-geometry diffractometer'
_diffrn_measurement_device_type 'SuperNova, Dual, Cu at zero, Atlas'
_diffrn_measurement_method '\f scans and \w scans with \k offset'
_diffrn_radiation_monochromator mirror
_diffrn_radiation_type CuK\a
_diffrn_radiation_wavelength 1.54184
_diffrn_reflns_av_R_equivalents 0.0802
_diffrn_reflns_av_unetI/netI 0.0708
_diffrn_reflns_Laue_measured_fraction_full 0.995
_diffrn_reflns_Laue_measured_fraction_max 0.999
_diffrn_reflns_limit_h_max 22
_diffrn_reflns_limit_h_min -29
_diffrn_reflns_limit_k_max 33
_diffrn_reflns_limit_k_min -23
_diffrn_reflns_limit_l_max 53
_diffrn_reflns_limit_l_min -46
_diffrn_reflns_number 58624
_diffrn_reflns_point_group_measured_fraction_full 0.995
_diffrn_reflns_point_group_measured_fraction_max 0.999
_diffrn_reflns_theta_full 67.684
_diffrn_reflns_theta_max 67.493
_diffrn_reflns_theta_min 3.183
_diffrn_source micro-source
_exptl_absorpt_coefficient_mu 6.308
_exptl_absorpt_correction_T_max 1.00000
_exptl_absorpt_correction_T_min 0.59072
_exptl_absorpt_correction_type multi-scan
_exptl_absorpt_process_details
;
CrysAlisPro, Agilent Technologies,
Version 1.171.36.28 (release 01-02-2013 CrysAlis171 .NET)
(compiled Feb  1 2013,16:14:44)
Empirical absorption correction using spherical harmonics,
 implemented in SCALE3 ABSPACK scaling algorithm.
;
_exptl_crystal_colour black
_exptl_crystal_density_diffrn 1.246
_exptl_crystal_description block
_exptl_crystal_F_000 11474
_exptl_crystal_size_max 0.338
_exptl_crystal_size_mid 0.208
_exptl_crystal_size_min 0.106
_refine_diff_density_max 1.168
_refine_diff_density_min -0.935
_refine_diff_density_rms 0.108
_refine_ls_extinction_method none
_refine_ls_goodness_of_fit_ref 0.970
_refine_ls_hydrogen_treatment constr
_refine_ls_matrix_type full
_refine_ls_number_parameters 1084
_refine_ls_number_reflns 17980
_refine_ls_number_restraints 90
_refine_ls_restrained_S_all 0.973
_refine_ls_R_factor_all 0.1546
_refine_ls_R_factor_gt 0.0955
_refine_ls_shift/su_max 0.001
_refine_ls_shift/su_mean 0.000
_refine_ls_structure_factor_coef Fsqd
_refine_ls_weighting_details 'w=1/[\s^2^(Fo^2^)+(0.2000P)^2^] where P=(Fo^2^+2Fc^2^)/3'
_refine_ls_weighting_scheme calc
_refine_ls_wR_factor_gt 0.2665
_refine_ls_wR_factor_ref 0.3177
_reflns_Friedel_coverage 0.000
_reflns_number_gt 9215
_reflns_number_total 17980
_reflns_threshold_expression 'I > 2\s(I)'
_cod_data_source_file c6dt01554a2.cif
_cod_data_source_block fe2lb3_sq_s
_cod_original_cell_volume 29912.8(19)
_cod_database_code 7040588
_shelx_space_group_comment
;
The symmetry employed for this shelxl refinement is uniquely defined
by the following loop, which should always be used as a source of
symmetry information in preference to the above space-group names.
They are only intended as comments.
;
_shelx_estimated_absorpt_t_min 0.225
_shelx_estimated_absorpt_t_max 0.553
_shelxl_version_number 2013-4

loop_
_space_group_symop_operation_xyz
'x, y, z'
'-y, x-y, z'
'-y, -x, -z+1/2'
'-x+y, -x, z'
'-x+y, y, -z+1/2'
'x, x-y, -z+1/2'
'-x, -y, -z'
'y, -x+y, -z'
'y, x, z-1/2'
'x-y, x, -z'
'x-y, -y, z-1/2'
'-x, -x+y, z-1/2'

loop_
_atom_site_label
_atom_site_type_symbol
_atom_site_fract_x
_atom_site_fract_y
_atom_site_fract_z
_atom_site_U_iso_or_equiv
_atom_site_adp_type
_atom_site_occupancy
_atom_site_site_symmetry_order
_atom_site_calc_flag
_atom_site_refinement_flags_posn
_atom_site_refinement_flags_adp
_atom_site_refinement_flags_occupancy
_atom_site_disorder_assembly
_atom_site_disorder_group
Fe4 Fe 0.12636(4) 0.04212(5) 0.67236(2) 0.0567(3) Uani 1 1 d . . . . .
Fe5 Fe 0.08926(6) 0.04463(3) 0.7500 0.0554(4) Uani 1 2 d S T P . .
Fe3 Fe 0.54725(5) 0.31429(5) 0.57075(3) 0.0673(3) Uani 1 1 d . . . . .
Fe2 Fe 0.57857(5) 0.29987(5) 0.49388(3) 0.0679(3) Uani 1 1 d . . . . .
Fe1 Fe 0.53909(6) 0.26214(6) 0.41581(3) 0.0805(4) Uani 1 1 d . . . . .
S1 S 0.17743(11) 0.11839(12) 0.50684(6) 0.0929(7) Uani 1 1 d . . . . .
S2 S 0.43939(14) 0.09239(14) 0.54208(8) 0.1213(10) Uani 1 1 d . . . . .
S3 S 0.54904(18) 0.44957(19) 0.47219(11) 0.1520(14) Uani 1 1 d . . . . .
O16 O 0.03521(15) 0.0704(3) 0.7500 0.0586(16) Uani 1 2 d S T P . .
O14 O 0.1517(2) -0.0012(2) 0.69843(11) 0.0647(12) Uani 1 1 d . . . . .
O17 O 0.2004(2) 0.1064(2) 0.67543(11) 0.0652(13) Uani 1 1 d . . . . .
O19 O 0.1018(2) 0.0826(2) 0.64332(10) 0.0621(12) Uani 1 1 d . . . . .
O21 O 0.0304(2) 0.0833(2) 0.66485(10) 0.0612(12) Uani 1 1 d . . . . .
O13 O 0.1541(2) 0.0294(2) 0.74501(11) 0.0682(13) Uani 1 1 d . . . . .
O8 O 0.6399(2) 0.3769(2) 0.49409(12) 0.0705(13) Uani 1 1 d . . . . .
O7 O 0.5081(2) 0.2251(2) 0.48903(13) 0.0769(15) Uani 1 1 d . . . . .
O11 O 0.6215(2) 0.2471(2) 0.57830(12) 0.0704(14) Uani 1 1 d . . . . .
O9 O 0.5728(2) 0.2880(2) 0.53741(13) 0.0727(14) Uani 1 1 d . . . . .
O6 O 0.5298(2) 0.3613(2) 0.54345(12) 0.0764(15) Uani 1 1 d . . . . .
O12 O 0.5631(2) 0.2677(2) 0.60125(12) 0.0717(14) Uani 1 1 d . . . . .
O5 O 0.5218(2) 0.3265(2) 0.49733(13) 0.0787(16) Uani 1 1 d . . . . .
O10 O 0.4696(2) 0.2573(2) 0.56821(13) 0.0784(15) Uani 1 1 d . . . . .
O4 O 0.5769(2) 0.3094(2) 0.44968(12) 0.0746(14) Uani 1 1 d . . . . .
O25 O 0.5043(2) 0.1942(2) 0.44231(13) 0.0777(15) Uani 1 1 d . . . . .
O3 O 0.6724(3) 0.2416(3) 0.38628(15) 0.104(2) Uani 1 1 d . . . . .
N7 N 0.5261(3) 0.3414(3) 0.60829(15) 0.0680(16) Uani 1 1 d . . . . .
O1 O 0.4715(3) 0.2643(3) 0.41947(14) 0.0858(17) Uani 1 1 d . . . . .
O2 O 0.6056(3) 0.2526(3) 0.40780(14) 0.0890(18) Uani 1 1 d . . . . .
N9 N 0.2504(3) 0.1695(3) 0.72305(13) 0.0674(16) Uani 1 1 d . . . . .
H9 H 0.2169 0.1421 0.7186 0.081 Uiso 1 1 calc R U . . .
C52 C 0.2494(3) 0.1176(3) 0.66444(16) 0.0638(18) Uani 1 1 d . . . . .
O24 O 0.1200(3) 0.1117(4) 0.50652(17) 0.118(2) Uani 1 1 d . . . . .
N10 N 0.3411(3) 0.2297(3) 0.71851(17) 0.087(2) Uani 1 1 d . . . . .
C59 C 0.0582(3) 0.1236(3) 0.61684(17) 0.0645(18) Uani 1 1 d . . . . .
C53 C 0.2069(3) 0.0472(3) 0.62383(17) 0.0647(19) Uani 1 1 d . . . . .
N2 N 0.4291(3) 0.2931(3) 0.46420(16) 0.0762(18) Uani 1 1 d . . . . .
H2 H 0.4597 0.2923 0.4604 0.091 Uiso 1 1 calc R U . . .
N6 N 0.3205(3) 0.1547(3) 0.52395(16) 0.0758(18) Uani 1 1 d . . . . .
N5 N 0.4137(3) 0.1966(3) 0.52189(15) 0.0718(17) Uani 1 1 d . . . . .
H5 H 0.4486 0.2173 0.5274 0.086 Uiso 1 1 calc R U . . .
C51 C 0.2556(3) 0.0920(3) 0.63901(16) 0.0636(18) Uani 1 1 d . . . . .
C54 C 0.0184(3) 0.1406(3) 0.61544(15) 0.0615(18) Uani 1 1 d . . . . .
C65 C 0.1757(3) 0.0185(3) 0.72287(16) 0.0614(18) Uani 1 1 d . . . . .
C38 C 0.4237(4) 0.2535(3) 0.5797(2) 0.075(2) Uani 1 1 d . . . . .
C44 C 0.2645(3) 0.2017(3) 0.74795(18) 0.070(2) Uani 1 1 d . . . . .
N8 N 0.4790(3) 0.3389(3) 0.64897(17) 0.088(2) Uani 1 1 d . . . . .
C60 C 0.0623(3) 0.0941(3) 0.64371(16) 0.0588(17) Uani 1 1 d . . . . .
C55 C 0.0178(4) 0.1728(3) 0.59121(17) 0.069(2) Uani 1 1 d . . . . .
C39 C 0.4755(4) 0.3210(4) 0.62045(19) 0.076(2) Uani 1 1 d . . . . .
C32 C 0.3725(3) 0.2179(3) 0.56585(18) 0.071(2) Uani 1 1 d . . . . .
C23 C 0.5045(3) 0.3430(3) 0.51856(19) 0.071(2) Uani 1 1 d . . . . .
C64 C 0.2352(3) 0.0342(3) 0.72672(18) 0.068(2) Uani 1 1 d . . . . .
C15 C 0.4240(4) 0.2410(4) 0.40502(19) 0.080(2) Uani 1 1 d . . . . .
C24 C 0.4820(3) 0.1945(3) 0.46726(19) 0.0674(19) Uani 1 1 d . . . . .
O26 O 0.3948(3) 0.0781(4) 0.5647(2) 0.143(3) Uani 1 1 d . . . . .
C37 C 0.4237(3) 0.2824(4) 0.60596(19) 0.073(2) Uani 1 1 d . . . . .
C70 C 0.5935(3) 0.2457(3) 0.60131(19) 0.0669(19) Uani 1 1 d . . . . .
C50 C 0.3084(3) 0.1060(3) 0.62882(18) 0.071(2) Uani 1 1 d . . . . .
H50 H 0.3117 0.0877 0.6117 0.085 Uiso 1 1 calc R U . . .
C46 C 0.2989(3) 0.1597(3) 0.67884(18) 0.071(2) Uani 1 1 d . . . . .
N1 N 0.3433(3) 0.2804(3) 0.45807(16) 0.0785(19) Uani 1 1 d . . . . .
C20 C 0.4255(4) 0.3561(4) 0.5363(2) 0.085(3) Uani 1 1 d . . . . .
H20 H 0.4446 0.3728 0.5543 0.102 Uiso 1 1 calc R U . . .
C22 C 0.4187(3) 0.3141(3) 0.48909(17) 0.068(2) Uani 1 1 d . . . . .
O31 O 0.5931(3) 0.4511(4) 0.49299(18) 0.123(3) Uani 1 1 d . U . . .
C25 C 0.4205(3) 0.1602(3) 0.47002(18) 0.0678(19) Uani 1 1 d . . . . .
N4 N 0.5057(4) 0.2168(5) 0.37734(19) 0.113(2) Uani 1 1 d . U . . .
C34 C 0.3228(3) 0.2394(4) 0.6030(2) 0.080(2) Uani 1 1 d . . . . .
C9 C 0.4153(4) 0.2107(4) 0.3780(2) 0.093(3) Uani 1 1 d . . . . .
C43 C 0.3213(3) 0.2395(4) 0.74495(19) 0.083(3) Uani 1 1 d . . . . .
C13 C 0.3297(4) 0.2239(5) 0.4006(2) 0.107(3) Uani 1 1 d . . . . .
H13 H 0.3000 0.2277 0.4084 0.129 Uiso 1 1 calc R U . . .
C58 C 0.0951(4) 0.1385(4) 0.59354(18) 0.085(3) Uani 1 1 d . . . . .
H58 H 0.1218 0.1267 0.5939 0.102 Uiso 1 1 calc R U . . .
C31 C 0.3687(3) 0.1885(3) 0.5376(2) 0.076(2) Uani 1 1 d . . . . .
C47 C 0.3504(3) 0.1716(4) 0.66741(18) 0.074(2) Uani 1 1 d . . . . .
H47 H 0.3830 0.1991 0.6772 0.089 Uiso 1 1 calc R U . . .
C45 C 0.2970(3) 0.1869(3) 0.70622(19) 0.073(2) Uani 1 1 d . . . . .
C36 C 0.3736(4) 0.2749(4) 0.6166(2) 0.081(2) Uani 1 1 d . . . . .
H36 H 0.3739 0.2947 0.6340 0.098 Uiso 1 1 calc R U . . .
C69 C 0.5964(4) 0.2179(4) 0.62869(19) 0.083(2) Uani 1 1 d . . . . .
C63 C 0.2623(4) 0.0220(4) 0.7048(2) 0.085(3) Uani 1 1 d . . . . .
H63 H 0.2426 0.0010 0.6878 0.102 Uiso 1 1 calc R U . . .
C21 C 0.4498(4) 0.3393(4) 0.5149(2) 0.075(2) Uani 1 1 d . . . . .
C33 C 0.3240(4) 0.2118(4) 0.5778(2) 0.081(2) Uani 1 1 d . . . . .
H33 H 0.2898 0.1873 0.5682 0.098 Uiso 1 1 calc R U . . .
C26 C 0.3869(3) 0.1271(3) 0.4476(2) 0.077(2) Uani 1 1 d . . . . .
H26 H 0.4035 0.1223 0.4301 0.093 Uiso 1 1 calc R U . . .
C48 C 0.3566(3) 0.1459(4) 0.64297(19) 0.074(2) Uani 1 1 d . . . . .
C30 C 0.3946(3) 0.1663(3) 0.4953(2) 0.073(2) Uani 1 1 d . . . . .
C76 C 0.1833(4) 0.0911(4) 0.5412(2) 0.090(3) Uani 1 1 d . . . . .
H76A H 0.1589 0.0506 0.5412 0.135 Uiso 1 1 calc R U . . .
H76B H 0.1723 0.1074 0.5574 0.135 Uiso 1 1 calc R U . . .
H76C H 0.2219 0.1001 0.5442 0.135 Uiso 1 1 calc R U . . .
C28 C 0.3037(4) 0.1071(4) 0.4738(2) 0.089(3) Uani 1 1 d . . . . .
H28 H 0.2643 0.0896 0.4746 0.106 Uiso 1 1 calc R U . . .
C56 C 0.0551(4) 0.1869(4) 0.5685(2) 0.094(3) Uani 1 1 d . . . . .
H56 H 0.0542 0.2081 0.5521 0.113 Uiso 1 1 calc R U . . .
C14 C 0.3784(4) 0.2452(4) 0.41684(19) 0.082(2) Uani 1 1 d . . . . .
C16 C 0.3828(4) 0.2732(4) 0.4458(2) 0.079(2) Uani 1 1 d . . . . .
C62 C 0.3198(4) 0.0411(5) 0.7079(2) 0.110(4) Uani 1 1 d . . . . .
H62 H 0.3384 0.0332 0.6926 0.132 Uiso 1 1 calc R U . . .
C35 C 0.2681(4) 0.2320(5) 0.6157(2) 0.102(3) Uani 1 1 d . . . . .
H35A H 0.2613 0.2144 0.6354 0.152 Uiso 1 1 calc R U . . .
H35B H 0.2374 0.2084 0.6023 0.152 Uiso 1 1 calc R U . . .
H35C H 0.2708 0.2684 0.6176 0.152 Uiso 1 1 calc R U . . .
C40 C 0.5641(4) 0.3735(4) 0.62977(18) 0.074(2) Uani 1 1 d . . . . .
C17 C 0.3644(3) 0.3063(4) 0.4849(2) 0.074(2) Uani 1 1 d . . . . .
C29 C 0.3365(4) 0.1405(3) 0.4979(2) 0.076(2) Uani 1 1 d . . . . .
C67 C 0.5680(5) 0.2168(5) 0.6544(2) 0.102(3) Uani 1 1 d . . . . .
H67A H 0.5825 0.2560 0.6605 0.123 Uiso 1 1 calc R U . . .
H67B H 0.5286 0.2019 0.6487 0.123 Uiso 1 1 calc R U . . .
C19 C 0.3714(4) 0.3479(4) 0.5310(2) 0.088(3) Uani 1 1 d . . . . .
H19 H 0.3553 0.3600 0.5458 0.105 Uiso 1 1 calc R U . . .
C10 C 0.3645(4) 0.1905(5) 0.3631(2) 0.105(3) Uani 1 1 d . . . . .
H10 H 0.3590 0.1710 0.3448 0.126 Uiso 1 1 calc R U . . .
C49 C 0.4133(3) 0.1587(4) 0.6320(2) 0.087(3) Uani 1 1 d . . . . .
H49A H 0.4100 0.1438 0.6118 0.130 Uiso 1 1 calc R U . . .
H49B H 0.4283 0.1415 0.6454 0.130 Uiso 1 1 calc R U . . .
H49C H 0.4384 0.1990 0.6318 0.130 Uiso 1 1 calc R U . . .
C27 C 0.3293(4) 0.1003(4) 0.4494(2) 0.087(3) Uani 1 1 d . . . . .
H27 H 0.3074 0.0769 0.4336 0.105 Uiso 1 1 calc R U . . .
N3 N 0.4562(5) 0.1838(6) 0.3373(2) 0.150(3) Uani 1 1 d . U . . .
H3 H 0.4279 0.1724 0.3250 0.180 Uiso 1 1 calc R U . . .
C57 C 0.0950(5) 0.1698(5) 0.5697(2) 0.100(3) Uani 1 1 d . . . . .
H57 H 0.1216 0.1798 0.5542 0.120 Uiso 1 1 calc R U . . .
C18 C 0.3419(4) 0.3243(4) 0.5064(2) 0.088(3) Uani 1 1 d . . . . .
H18 H 0.3059 0.3200 0.5038 0.105 Uiso 1 1 calc R U . . .
C61 C 0.3501(5) 0.0714(6) 0.7330(2) 0.113(4) Uani 1 1 d . . . . .
H61 H 0.3888 0.0843 0.7348 0.136 Uiso 1 1 calc R U . . .
C1 C 0.6242(5) 0.2372(5) 0.3864(2) 0.102(3) Uani 1 1 d . . . . .
C11 C 0.3224(5) 0.1978(6) 0.3740(2) 0.121(5) Uani 1 1 d . . . . .
C41 C 0.5359(5) 0.3729(4) 0.6556(2) 0.100(3) Uani 1 1 d . . . . .
C42 C 0.5634(5) 0.4022(6) 0.6810(2) 0.131(5) Uani 1 1 d . . . . .
H42 H 0.5441 0.4019 0.6986 0.158 Uiso 1 1 calc R U . . .
C75 C 0.2253(5) 0.1902(4) 0.5141(2) 0.106(3) Uani 1 1 d . . . . .
H75A H 0.2214 0.2130 0.4987 0.158 Uiso 1 1 calc R U . . .
H75B H 0.2633 0.1966 0.5139 0.158 Uiso 1 1 calc R U . . .
H75C H 0.2173 0.2002 0.5337 0.158 Uiso 1 1 calc R U . . .
C7 C 0.5361(4) 0.2052(5) 0.35692(17) 0.144(3) Uani 1 1 d G U . . .
C6 C 0.5046(4) 0.1836(6) 0.3312(2) 0.158(4) Uani 1 1 d G U . . .
C5 C 0.5263(5) 0.1694(7) 0.3070(2) 0.165(6) Uani 0.5 1 d G U P . .
H5A H 0.5048 0.1546 0.2894 0.198 Uiso 0.5 1 calc R U P . .
C4 C 0.5797(5) 0.1769(6) 0.30857(19) 0.200(5) Uani 1 1 d G U . . .
H4 H 0.5945 0.1672 0.2920 0.240 Uiso 1 1 calc R U . . .
C3 C 0.6112(4) 0.1985(5) 0.3343(2) 0.186(5) Uani 1 1 d G U . . .
H3A H 0.6476 0.2036 0.3354 0.223 Uiso 1 1 calc R U . . .
C2 C 0.5894(4) 0.2127(5) 0.35848(18) 0.155(4) Uani 1 1 d G U . . .
C74 C 0.5483(6) 0.4214(5) 0.4367(3) 0.130(4) Uani 1 1 d . U . . .
H74A H 0.5857 0.4413 0.4280 0.196 Uiso 1 1 calc R U . . .
H74B H 0.5222 0.4255 0.4236 0.196 Uiso 1 1 calc R U . . .
H74C H 0.5365 0.3819 0.4388 0.196 Uiso 1 1 calc R U . . .
C66 C 0.5683(6) 0.1886(7) 0.6791(2) 0.135(5) Uani 1 1 d . . . . .
H66 H 0.5470 0.1878 0.6959 0.162 Uiso 1 1 calc R U . . .
C8 C 0.4585(6) 0.2036(6) 0.3646(3) 0.127(3) Uani 1 1 d . U . . .
C78 C 0.4997(5) 0.1436(5) 0.5583(3) 0.137(5) Uani 1 1 d . . . . .
H78A H 0.4959 0.1761 0.5625 0.206 Uiso 1 1 calc R U . . .
H78B H 0.5309 0.1542 0.5445 0.206 Uiso 1 1 calc R U . . .
H78C H 0.5066 0.1296 0.5769 0.206 Uiso 1 1 calc R U . . .
C77 C 0.4613(6) 0.0428(5) 0.5454(4) 0.147(5) Uani 1 1 d . . . . .
H77A H 0.4725 0.0420 0.5661 0.221 Uiso 1 1 calc R U . . .
H77B H 0.4929 0.0529 0.5321 0.221 Uiso 1 1 calc R U . . .
H77C H 0.4306 0.0060 0.5399 0.221 Uiso 1 1 calc R U . . .
C12 C 0.2675(6) 0.1734(9) 0.3567(3) 0.205(10) Uani 1 1 d . . . . .
H12A H 0.2381 0.1426 0.3681 0.307 Uiso 1 1 calc R U . . .
H12B H 0.2718 0.1598 0.3373 0.307 Uiso 1 1 calc R U . . .
H12C H 0.2575 0.2023 0.3538 0.307 Uiso 1 1 calc R U . . .
C73 C 0.5753(7) 0.5143(7) 0.4588(4) 0.186(7) Uani 1 1 d . U . . .
H73A H 0.5703 0.5374 0.4736 0.280 Uiso 1 1 calc R U . . .
H73B H 0.5559 0.5133 0.4404 0.280 Uiso 1 1 calc R U . . .
H73C H 0.6150 0.5300 0.4547 0.280 Uiso 1 1 calc R U . . .
O15 O 0.09494(19) 0.05890(19) 0.70620(10) 0.0573(11) Uani 1 1 d . . . . .
N18 N 0.1552(2) 0.0217(3) 0.63557(13) 0.0609(15) Uani 1 1 d . . . . .
N20 N 0.2078(3) 0.0246(3) 0.59750(13) 0.0676(16) Uani 1 1 d . . . . .
H20A H 0.2373 0.0351 0.5862 0.081 Uiso 1 1 calc R U . . .
O1S O 0.2846(3) 0.0349(3) 0.55801(17) 0.0914(19) Uani 1 1 d G . . . .
H1SA H 0.2833 0.0037 0.5572 0.137 Uiso 1 1 d G U . . .
H1SB H 0.3231 0.0646 0.5605 0.137 Uiso 1 1 d G U . . .
O1B O 0.4122(5) 0.3296(4) 0.6931(2) 0.166(5) Uani 1 1 d G . . . .
H1BA H 0.4041 0.3005 0.7032 0.249 Uiso 1 1 d G U . . .
H1BB H 0.4076 0.3215 0.6746 0.249 Uiso 1 1 d G U . . .
N11 N 0.0000 0.0000 0.5000 0.114(6) Uani 1 6 d S TU P . .
C72 C 0.0000 0.0000 0.4730(9) 0.104(6) Uani 0.5 3 d S TU P . .
C71 C 0.0000 0.0000 0.4456(8) 0.102(7) Uani 0.5 3 d S TU P . .
H71A H -0.0343 -0.0321 0.4383 0.153 Uiso 0.1667 1 calc R U P A -1
H71B H 0.0321 -0.0022 0.4383 0.153 Uiso 0.1667 1 calc R U P A -1
H71C H 0.0022 0.0343 0.4383 0.153 Uiso 0.1667 1 calc R U P A -1

loop_
_atom_site_aniso_label
_atom_site_aniso_U_11
_atom_site_aniso_U_22
_atom_site_aniso_U_33
_atom_site_aniso_U_23
_atom_site_aniso_U_13
_atom_site_aniso_U_12
Fe4 0.0534(6) 0.0615(7) 0.0550(6) -0.0046(5) 0.0017(5) 0.0286(5)
Fe5 0.0539(9) 0.0579(7) 0.0531(8) -0.0028(6) 0.000 0.0269(4)
Fe3 0.0590(7) 0.0677(8) 0.0765(8) -0.0097(6) -0.0025(6) 0.0327(6)
Fe2 0.0592(7) 0.0638(7) 0.0785(8) -0.0080(6) -0.0042(6) 0.0291(6)
Fe1 0.0738(8) 0.0843(9) 0.0787(9) -0.0123(7) -0.0094(7) 0.0360(7)
S1 0.0911(16) 0.1064(19) 0.0902(15) 0.0015(13) -0.0019(13) 0.0562(15)
S2 0.102(2) 0.112(2) 0.151(3) -0.020(2) 0.0038(19) 0.0543(18)
S3 0.141(3) 0.154(3) 0.188(4) -0.001(3) -0.018(3) 0.094(3)
O16 0.057(3) 0.069(4) 0.054(4) 0.000 0.003(3) 0.035(2)
O14 0.071(3) 0.069(3) 0.057(3) -0.011(2) -0.008(2) 0.037(3)
O17 0.062(3) 0.066(3) 0.065(3) -0.007(2) 0.010(2) 0.030(3)
O19 0.065(3) 0.068(3) 0.056(3) 0.001(2) 0.005(2) 0.036(3)
O21 0.069(3) 0.069(3) 0.053(3) 0.004(2) 0.005(2) 0.039(3)
O13 0.061(3) 0.087(4) 0.060(3) -0.008(3) -0.002(2) 0.040(3)
O8 0.067(3) 0.063(3) 0.081(3) -0.006(3) -0.009(3) 0.032(3)
O7 0.063(3) 0.075(4) 0.086(4) -0.022(3) -0.002(3) 0.029(3)
O11 0.074(3) 0.071(3) 0.071(3) 0.007(3) 0.013(3) 0.040(3)
O9 0.058(3) 0.066(3) 0.093(4) -0.009(3) -0.001(3) 0.030(3)
O6 0.080(4) 0.080(4) 0.081(4) -0.016(3) -0.013(3) 0.050(3)
O12 0.067(3) 0.071(3) 0.079(3) -0.003(3) 0.009(3) 0.036(3)
O5 0.074(4) 0.085(4) 0.085(4) -0.027(3) -0.013(3) 0.045(3)
O10 0.066(3) 0.073(4) 0.094(4) -0.016(3) 0.003(3) 0.033(3)
O4 0.069(3) 0.074(3) 0.078(3) -0.012(3) -0.010(3) 0.033(3)
O25 0.071(3) 0.068(3) 0.089(4) -0.015(3) -0.002(3) 0.030(3)
O3 0.104(5) 0.133(6) 0.093(4) -0.020(4) 0.006(4) 0.072(5)
N7 0.055(4) 0.070(4) 0.081(4) -0.008(3) 0.004(3) 0.033(3)
O1 0.078(4) 0.093(4) 0.092(4) -0.020(3) -0.020(3) 0.047(3)
O2 0.086(4) 0.097(5) 0.078(4) -0.010(3) 0.003(3) 0.042(4)
N9 0.054(3) 0.072(4) 0.064(4) -0.005(3) 0.008(3) 0.023(3)
C52 0.055(4) 0.070(5) 0.064(4) 0.006(4) 0.006(3) 0.029(4)
O24 0.091(5) 0.155(7) 0.135(6) -0.012(5) -0.017(4) 0.082(5)
N10 0.061(4) 0.088(5) 0.087(5) -0.008(4) 0.012(4) 0.018(4)
C59 0.072(5) 0.063(4) 0.063(4) 0.007(4) 0.002(4) 0.037(4)
C53 0.056(4) 0.073(5) 0.065(4) -0.001(4) -0.001(4) 0.033(4)
N2 0.068(4) 0.071(4) 0.086(5) -0.002(4) -0.016(4) 0.032(4)
N6 0.059(4) 0.069(4) 0.095(5) -0.004(4) 0.004(4) 0.028(3)
N5 0.056(4) 0.066(4) 0.087(4) -0.010(3) -0.001(3) 0.026(3)
C51 0.061(4) 0.073(5) 0.061(4) -0.001(4) 0.001(3) 0.036(4)
C54 0.059(4) 0.066(4) 0.054(4) 0.014(3) 0.010(3) 0.027(4)
C65 0.069(5) 0.064(4) 0.056(4) 0.004(3) 0.001(4) 0.037(4)
C38 0.068(5) 0.069(5) 0.087(6) -0.008(4) -0.001(4) 0.033(4)
C44 0.064(5) 0.059(4) 0.067(5) -0.004(4) -0.004(4) 0.016(4)
N8 0.066(4) 0.086(5) 0.090(5) -0.013(4) 0.010(4) 0.021(4)
C60 0.065(4) 0.059(4) 0.056(4) 0.001(3) -0.003(3) 0.033(4)
C55 0.081(5) 0.070(5) 0.064(4) 0.009(4) 0.013(4) 0.043(4)
C39 0.083(6) 0.076(5) 0.075(5) -0.017(4) -0.010(4) 0.043(5)
C32 0.070(5) 0.065(5) 0.077(5) -0.002(4) 0.006(4) 0.033(4)
C23 0.071(5) 0.068(5) 0.080(5) -0.008(4) -0.014(4) 0.039(4)
C64 0.066(5) 0.083(5) 0.075(5) -0.014(4) -0.014(4) 0.051(4)
C15 0.069(5) 0.090(6) 0.074(5) 0.001(5) -0.009(4) 0.035(5)
C24 0.066(5) 0.060(5) 0.075(5) -0.006(4) -0.003(4) 0.030(4)
O26 0.091(5) 0.141(7) 0.170(8) -0.030(6) 0.038(5) 0.038(5)
C37 0.065(5) 0.075(5) 0.084(5) -0.009(4) 0.000(4) 0.039(4)
C70 0.061(5) 0.055(4) 0.078(5) -0.006(4) 0.001(4) 0.024(4)
C50 0.069(5) 0.075(5) 0.073(5) -0.006(4) 0.011(4) 0.038(4)
C46 0.054(4) 0.072(5) 0.078(5) -0.006(4) -0.003(4) 0.025(4)
N1 0.065(4) 0.094(5) 0.079(4) 0.002(4) -0.014(4) 0.042(4)
C20 0.086(6) 0.093(7) 0.093(6) -0.016(5) -0.012(5) 0.057(6)
C22 0.077(5) 0.070(5) 0.065(5) -0.008(4) -0.008(4) 0.042(4)
O31 0.113(5) 0.131(6) 0.132(5) -0.001(4) -0.023(4) 0.066(4)
C25 0.065(5) 0.060(4) 0.077(5) -0.012(4) -0.003(4) 0.030(4)
N4 0.114(5) 0.169(7) 0.090(5) -0.043(5) -0.028(4) 0.098(5)
C34 0.058(5) 0.081(6) 0.103(6) 0.001(5) 0.014(5) 0.035(4)
C9 0.085(7) 0.096(7) 0.085(6) -0.001(5) -0.013(5) 0.036(6)
C43 0.054(4) 0.096(6) 0.071(5) -0.010(5) 0.009(4) 0.016(4)
C13 0.073(6) 0.147(10) 0.081(6) -0.013(6) -0.005(5) 0.039(7)
C58 0.102(7) 0.110(7) 0.067(5) 0.024(5) 0.025(5) 0.072(6)
C31 0.060(5) 0.064(5) 0.099(6) 0.003(4) 0.012(4) 0.026(4)
C47 0.051(4) 0.085(6) 0.076(5) -0.008(4) -0.002(4) 0.026(4)
C45 0.062(5) 0.069(5) 0.080(5) -0.003(4) 0.005(4) 0.027(4)
C36 0.075(6) 0.073(5) 0.092(6) -0.004(5) 0.012(5) 0.034(5)
C69 0.078(6) 0.100(7) 0.072(5) 0.006(5) 0.002(4) 0.046(5)
C63 0.077(6) 0.118(8) 0.076(5) -0.016(5) -0.008(4) 0.061(6)
C21 0.070(5) 0.069(5) 0.088(6) -0.001(4) -0.006(4) 0.035(4)
C33 0.072(5) 0.089(6) 0.088(6) -0.002(5) 0.005(5) 0.044(5)
C26 0.063(5) 0.060(5) 0.099(6) -0.010(4) -0.008(4) 0.023(4)
C48 0.060(5) 0.087(6) 0.077(5) 0.003(4) 0.011(4) 0.038(4)
C30 0.059(5) 0.057(4) 0.093(6) -0.001(4) -0.005(4) 0.021(4)
C76 0.080(6) 0.087(6) 0.094(6) 0.001(5) 0.002(5) 0.035(5)
C28 0.064(5) 0.075(6) 0.114(7) -0.006(5) -0.016(5) 0.025(5)
C56 0.119(8) 0.109(8) 0.068(5) 0.025(5) 0.025(5) 0.068(7)
C14 0.071(5) 0.092(6) 0.069(5) 0.002(5) -0.015(4) 0.030(5)
C16 0.067(5) 0.080(6) 0.075(5) 0.005(4) -0.016(4) 0.026(4)
C62 0.080(6) 0.178(12) 0.090(7) -0.041(7) -0.008(5) 0.077(8)
C35 0.076(6) 0.104(7) 0.125(8) 0.001(6) 0.022(6) 0.045(6)
C40 0.073(5) 0.075(5) 0.071(5) -0.007(4) 0.006(4) 0.034(4)
C17 0.064(5) 0.086(6) 0.080(5) 0.006(5) -0.005(4) 0.043(5)
C29 0.069(5) 0.062(5) 0.095(6) -0.007(4) -0.007(5) 0.031(4)
C67 0.103(8) 0.149(10) 0.081(6) -0.006(6) 0.003(6) 0.082(8)
C19 0.083(6) 0.097(7) 0.106(7) -0.006(6) 0.001(5) 0.062(6)
C10 0.085(7) 0.126(9) 0.075(6) -0.021(6) -0.024(5) 0.030(6)
C49 0.060(5) 0.095(6) 0.108(7) -0.014(5) 0.010(5) 0.040(5)
C27 0.084(6) 0.081(6) 0.085(6) -0.007(5) -0.002(5) 0.033(5)
N3 0.135(6) 0.231(8) 0.114(5) -0.070(6) -0.045(5) 0.114(6)
C57 0.110(8) 0.134(9) 0.087(6) 0.039(6) 0.035(6) 0.084(7)
C18 0.077(6) 0.105(7) 0.093(6) -0.012(5) -0.027(5) 0.055(6)
C61 0.082(7) 0.174(12) 0.103(7) -0.030(8) -0.006(6) 0.078(8)
C1 0.109(9) 0.116(9) 0.081(6) -0.015(6) -0.007(6) 0.056(7)
C11 0.086(7) 0.189(13) 0.066(6) -0.029(7) -0.013(5) 0.051(8)
C41 0.100(7) 0.094(7) 0.069(5) -0.009(5) 0.013(5) 0.020(6)
C42 0.108(9) 0.157(11) 0.071(6) -0.030(7) 0.014(6) 0.022(8)
C75 0.103(8) 0.093(7) 0.117(8) 0.004(6) -0.006(6) 0.046(6)
C7 0.136(6) 0.221(7) 0.107(5) -0.066(5) -0.038(5) 0.113(6)
C6 0.144(6) 0.246(8) 0.117(6) -0.073(6) -0.045(5) 0.124(6)
C5 0.152(9) 0.269(10) 0.105(8) -0.095(8) -0.046(8) 0.128(9)
C4 0.180(9) 0.295(10) 0.123(7) -0.093(8) -0.038(7) 0.116(8)
C3 0.164(8) 0.287(10) 0.120(7) -0.085(7) -0.035(6) 0.123(8)
C2 0.147(7) 0.248(9) 0.113(6) -0.073(6) -0.036(6) 0.131(7)
C74 0.127(8) 0.120(7) 0.129(7) -0.010(6) -0.011(6) 0.050(6)
C66 0.152(11) 0.237(16) 0.072(7) 0.003(8) 0.009(7) 0.139(12)
C8 0.124(6) 0.185(7) 0.100(6) -0.052(6) -0.033(5) 0.099(6)
C78 0.102(9) 0.093(8) 0.191(13) -0.050(8) -0.009(9) 0.030(7)
C77 0.140(11) 0.092(8) 0.216(15) 0.024(9) 0.039(11) 0.062(8)
C12 0.113(10) 0.40(3) 0.103(9) -0.109(13) -0.043(8) 0.125(15)
C73 0.170(10) 0.177(10) 0.185(10) -0.001(8) 0.025(8) 0.066(8)
O15 0.057(3) 0.058(3) 0.057(3) -0.006(2) 0.000(2) 0.029(2)
N18 0.056(3) 0.066(4) 0.062(3) -0.004(3) 0.000(3) 0.031(3)
N20 0.061(4) 0.080(4) 0.062(4) -0.008(3) 0.006(3) 0.037(3)
O1S 0.085(4) 0.077(4) 0.109(5) -0.010(4) 0.027(4) 0.038(3)
O1B 0.150(8) 0.132(7) 0.128(7) -0.027(6) 0.075(7) 0.005(6)
N11 0.119(8) 0.119(8) 0.104(12) 0.000 0.000 0.059(4)
C72 0.109(8) 0.109(8) 0.094(12) 0.000 0.000 0.054(4)
C71 0.104(9) 0.104(9) 0.098(14) 0.000 0.000 0.052(4)

loop_
_atom_type_symbol
_atom_type_description
_atom_type_scat_dispersion_real
_atom_type_scat_dispersion_imag
_atom_type_scat_source
C C 0.0181 0.0091 'International Tables Vol C Tables 4.2.6.8 and 6.1.1.4'
H H 0.0000 0.0000 'International Tables Vol C Tables 4.2.6.8 and 6.1.1.4'
Fe Fe -1.1336 3.1974 'International Tables Vol C Tables 4.2.6.8 and 6.1.1.4'
N N 0.0311 0.0180 'International Tables Vol C Tables 4.2.6.8 and 6.1.1.4'
O O 0.0492 0.0322 'International Tables Vol C Tables 4.2.6.8 and 6.1.1.4'
S S 0.3331 0.5567 'International Tables Vol C Tables 4.2.6.8 and 6.1.1.4'

loop_
_geom_angle_atom_site_label_1
_geom_angle_atom_site_label_2
_geom_angle_atom_site_label_3
_geom_angle
_geom_angle_site_symmetry_1
_geom_angle_site_symmetry_3
O15 Fe4 O17 97.0(2) . .
O15 Fe4 N18 176.7(2) . .
O17 Fe4 N18 86.0(2) . .
O15 Fe4 O14 91.4(2) . .
O17 Fe4 O14 89.0(2) . .
N18 Fe4 O14 90.0(2) . .
O15 Fe4 O19 93.0(2) . .
O17 Fe4 O19 91.7(2) . .
N18 Fe4 O19 85.6(2) . .
O14 Fe4 O19 175.5(2) . .
O15 Fe4 O21 91.0(2) . 4
O17 Fe4 O21 171.8(2) . 4
N18 Fe4 O21 86.0(2) . 4
O14 Fe4 O21 89.0(2) . 4
O19 Fe4 O21 89.7(2) . 4
O16 Fe5 O16 96.9(4) . 4
O16 Fe5 O15 85.77(14) . .
O16 Fe5 O15 99.48(14) 4 .
O16 Fe5 O15 99.48(14) . 6_556
O16 Fe5 O15 85.77(14) 4 6_556
O15 Fe5 O15 172.1(3) . 6_556
O16 Fe5 O13 91.2(3) . 6_556
O16 Fe5 O13 169.7(2) 4 6_556
O15 Fe5 O13 87.29(19) . 6_556
O15 Fe5 O13 86.7(2) 6_556 6_556
O16 Fe5 O13 169.7(2) . .
O16 Fe5 O13 91.2(3) 4 .
O15 Fe5 O13 86.74(19) . .
O15 Fe5 O13 87.30(19) 6_556 .
O13 Fe5 O13 81.4(3) 6_556 .
O10 Fe3 O9 96.5(2) . .
O10 Fe3 O6 87.9(3) . .
O9 Fe3 O6 91.6(2) . .
O10 Fe3 O11 172.0(2) . 4_665
O9 Fe3 O11 91.5(2) . 4_665
O6 Fe3 O11 91.8(2) . 4_665
O10 Fe3 N7 86.7(2) . .
O9 Fe3 N7 174.4(3) . .
O6 Fe3 N7 93.1(2) . .
O11 Fe3 N7 85.3(2) 4_665 .
O10 Fe3 O12 91.5(2) . .
O9 Fe3 O12 92.3(2) . .
O6 Fe3 O12 176.1(2) . .
O11 Fe3 O12 88.3(2) 4_665 .
N7 Fe3 O12 83.0(2) . .
O8 Fe2 O8 98.0(3) . 2_655
O8 Fe2 O9 97.6(2) . .
O8 Fe2 O9 85.9(2) 2_655 .
O8 Fe2 O4 85.7(2) . .
O8 Fe2 O4 97.8(2) 2_655 .
O9 Fe2 O4 174.7(2) . .
O8 Fe2 O7 170.0(2) . .
O8 Fe2 O7 90.2(2) 2_655 .
O9 Fe2 O7 88.8(2) . .
O4 Fe2 O7 87.4(2) . .
O8 Fe2 O5 90.7(2) . .
O8 Fe2 O5 170.2(2) 2_655 .
O9 Fe2 O5 88.4(2) . .
O4 Fe2 O5 87.4(2) . .
O7 Fe2 O5 81.7(2) . .
O1 Fe1 O4 96.9(2) . .
O1 Fe1 O25 87.7(3) . .
O4 Fe1 O25 90.9(2) . .
O1 Fe1 O2 172.7(3) . .
O4 Fe1 O2 90.4(2) . .
O25 Fe1 O2 91.4(3) . .
O1 Fe1 O3 89.9(3) . 4_665
O4 Fe1 O3 93.6(3) . 4_665
O25 Fe1 O3 175.1(3) . 4_665
O2 Fe1 O3 90.4(3) . 4_665
O1 Fe1 N4 86.7(3) . .
O4 Fe1 N4 174.4(4) . .
O25 Fe1 N4 93.6(4) . .
O2 Fe1 N4 86.1(3) . .
O3 Fe1 N4 82.1(4) 4_665 .
O24 S1 C76 105.9(5) . .
O24 S1 C75 106.8(5) . .
C76 S1 C75 98.2(5) . .
O26 S2 C78 105.6(6) . .
O26 S2 C77 107.4(7) . .
C78 S2 C77 92.1(7) . .
O31 S3 C73 106.0(8) . .
O31 S3 C74 113.3(6) . .
C73 S3 C74 93.2(8) . .
Fe5 O16 Fe5 143.1(4) . 2
C65 O14 Fe4 120.4(5) . .
C52 O17 Fe4 132.8(5) . .
C60 O19 Fe4 133.4(5) . .
C60 O21 Fe4 135.7(5) . 2
C65 O13 Fe5 134.4(5) . .
Fe2 O8 Fe2 142.0(3) . 4_665
C24 O7 Fe2 135.1(6) . .
C70 O11 Fe3 134.9(5) . 2_655
Fe3 O9 Fe2 135.4(3) . .
C23 O6 Fe3 122.1(5) . .
C70 O12 Fe3 134.7(5) . .
C23 O5 Fe2 133.9(5) . .
C38 O10 Fe3 132.3(5) . .
Fe1 O4 Fe2 136.6(3) . .
C24 O25 Fe1 121.0(5) . .
C1 O3 Fe1 132.3(6) . 2_655
C39 N7 C40 106.9(7) . .
C39 N7 Fe3 127.7(5) . .
C40 N7 Fe3 123.1(5) . .
C15 O1 Fe1 134.5(6) . .
C1 O2 Fe1 137.2(7) . .
C44 N9 C45 108.1(7) . .
C44 N9 H9 125.9 . .
C45 N9 H9 125.9 . .
O17 C52 C51 123.6(7) . .
O17 C52 C46 118.3(7) . .
C51 C52 C46 118.0(7) . .
C45 N10 C43 104.5(7) . .
C58 C59 C54 117.3(7) . .
C58 C59 C60 121.9(7) . .
C54 C59 C60 120.6(7) . .
N20 C53 N18 111.2(7) . .
N20 C53 C51 125.3(7) . .
N18 C53 C51 123.4(7) . .
C22 N2 C16 107.9(8) . .
C22 N2 H2 126.1 . .
C16 N2 H2 126.1 . .
C31 N6 C29 103.8(7) . .
C31 N5 C30 107.6(7) . .
C31 N5 H5 126.2 . .
C30 N5 H5 126.2 . .
C50 C51 C52 120.3(7) . .
C50 C51 C53 118.6(7) . .
C52 C51 C53 120.9(7) . .
N18 C54 C59 129.9(6) 2 .
N18 C54 C55 109.6(7) 2 .
C59 C54 C55 120.4(7) . .
O14 C65 O13 125.0(7) . .
O14 C65 C64 119.7(7) . .
O13 C65 C64 115.2(7) . .
O10 C38 C32 118.5(7) . .
O10 C38 C37 123.0(8) . .
C32 C38 C37 118.4(8) . .
N9 C44 C64 133.4(7) . 6_556
N9 C44 C43 105.1(7) . .
C64 C44 C43 121.4(7) 6_556 .
C39 N8 C41 107.1(7) . .
O21 C60 O19 123.4(6) . .
O21 C60 C59 120.9(7) . .
O19 C60 C59 115.7(6) . .
C56 C55 N20 134.3(8) . 2
C56 C55 C54 120.8(8) . .
N20 C55 C54 104.9(6) 2 .
N7 C39 N8 111.1(8) . .
N7 C39 C37 125.0(7) . .
N8 C39 C37 123.8(8) . .
C33 C32 C38 119.8(8) . .
C33 C32 C31 118.0(8) . .
C38 C32 C31 122.2(8) . .
O5 C23 O6 125.0(7) . .
O5 C23 C21 117.4(7) . .
O6 C23 C21 117.6(8) . .
C63 C64 C44 119.2(7) . 6_556
C63 C64 C65 120.4(7) . .
C44 C64 C65 120.4(7) 6_556 .
O1 C15 C9 122.9(9) . .
O1 C15 C14 119.4(8) . .
C9 C15 C14 117.8(8) . .
O7 C24 O25 124.4(7) . .
O7 C24 C25 117.2(7) . .
O25 C24 C25 118.2(7) . .
C36 C37 C38 118.9(8) . .
C36 C37 C39 120.5(8) . .
C38 C37 C39 120.6(8) . .
O12 C70 O11 121.8(8) . .
O12 C70 C69 118.6(7) . .
O11 C70 C69 119.6(7) . .
C48 C50 C51 122.1(7) . .
C48 C50 H50 119.0 . .
C51 C50 H50 119.0 . .
C47 C46 C52 118.6(7) . .
C47 C46 C45 119.0(7) . .
C52 C46 C45 122.3(7) . .
C16 N1 C17 105.7(7) . .
C21 C20 C19 119.0(9) . .
C21 C20 H20 120.5 . .
C19 C20 H20 120.5 . .
N2 C22 C21 133.0(8) . .
N2 C22 C17 105.2(7) . .
C21 C22 C17 121.8(8) . .
C26 C25 C30 117.3(8) . .
C26 C25 C24 123.2(8) . .
C30 C25 C24 119.1(7) . .
C8 N4 C7 106.9(8) . .
C8 N4 Fe1 128.2(8) . .
C7 N4 Fe1 123.6(7) . .
C33 C34 C36 117.0(8) . .
C33 C34 C35 121.9(9) . .
C36 C34 C35 121.0(9) . .
C10 C9 C15 118.9(10) . .
C10 C9 C8 119.1(10) . .
C15 C9 C8 121.8(9) . .
N10 C43 C61 129.1(8) . 6_556
N10 C43 C44 110.1(7) . .
C61 C43 C44 120.7(8) 6_556 .
C11 C13 C14 123.0(11) . .
C11 C13 H13 118.5 . .
C14 C13 H13 118.5 . .
C59 C58 C57 122.9(8) . .
C59 C58 H58 118.6 . .
C57 C58 H58 118.6 . .
N6 C31 N5 113.2(8) . .
N6 C31 C32 123.3(8) . .
N5 C31 C32 123.3(8) . .
C48 C47 C46 123.6(8) . .
C48 C47 H47 118.2 . .
C46 C47 H47 118.2 . .
N10 C45 N9 112.1(7) . .
N10 C45 C46 124.0(7) . .
N9 C45 C46 123.8(7) . .
C37 C36 C34 122.8(8) . .
C37 C36 H36 118.6 . .
C34 C36 H36 118.6 . .
C40 C69 C67 116.9(9) 2_655 .
C40 C69 C70 121.5(8) 2_655 .
C67 C69 C70 121.6(9) . .
C64 C63 C62 119.3(8) . .
C64 C63 H63 120.3 . .
C62 C63 H63 120.3 . .
C20 C21 C22 117.2(8) . .
C20 C21 C23 123.9(8) . .
C22 C21 C23 118.7(8) . .
C34 C33 C32 123.1(9) . .
C34 C33 H33 118.4 . .
C32 C33 H33 118.4 . .
C25 C26 C27 122.2(9) . .
C25 C26 H26 118.9 . .
C27 C26 H26 118.9 . .
C47 C48 C50 117.4(7) . .
C47 C48 C49 121.7(8) . .
C50 C48 C49 120.8(8) . .
C25 C30 N5 134.4(7) . .
C25 C30 C29 122.3(8) . .
N5 C30 C29 103.3(7) . .
S1 C76 H76A 109.5 . .
S1 C76 H76B 109.5 . .
H76A C76 H76B 109.5 . .
S1 C76 H76C 109.5 . .
H76A C76 H76C 109.5 . .
H76B C76 H76C 109.5 . .
C27 C28 C29 119.4(9) . .
C27 C28 H28 120.3 . .
C29 C28 H28 120.3 . .
C55 C56 C57 119.1(8) . .
C55 C56 H56 120.4 . .
C57 C56 H56 120.4 . .
C13 C14 C15 119.2(9) . .
C13 C14 C16 119.4(9) . .
C15 C14 C16 121.4(8) . .
N1 C16 N2 111.3(8) . .
N1 C16 C14 125.5(8) . .
N2 C16 C14 123.1(9) . .
C61 C62 C63 122.0(9) . .
C61 C62 H62 119.0 . .
C63 C62 H62 119.0 . .
C34 C35 H35A 109.5 . .
C34 C35 H35B 109.5 . .
H35A C35 H35B 109.5 . .
C34 C35 H35C 109.5 . .
H35A C35 H35C 109.5 . .
H35B C35 H35C 109.5 . .
N7 C40 C69 130.2(8) . 4_665
N7 C40 C41 109.3(8) . .
C69 C40 C41 120.5(8) 4_665 .
N1 C17 C18 130.7(8) . .
N1 C17 C22 109.9(7) . .
C18 C17 C22 119.5(8) . .
N6 C29 C30 112.1(8) . .
N6 C29 C28 129.9(8) . .
C30 C29 C28 118.0(9) . .
C66 C67 C69 121.5(10) . .
C66 C67 H67A 107.0 . .
C69 C67 H67A 107.0 . .
C66 C67 H67B 107.0 . .
C69 C67 H67B 107.0 . .
H67A C67 H67B 106.7 . .
C18 C19 C20 123.8(9) . .
C18 C19 H19 118.1 . .
C20 C19 H19 118.1 . .
C11 C10 C9 122.1(10) . .
C11 C10 H10 119.0 . .
C9 C10 H10 119.0 . .
C48 C49 H49A 109.5 . .
C48 C49 H49B 109.5 . .
H49A C49 H49B 109.5 . .
C48 C49 H49C 109.5 . .
H49A C49 H49C 109.5 . .
H49B C49 H49C 109.5 . .
C28 C27 C26 120.8(9) . .
C28 C27 H27 119.6 . .
C26 C27 H27 119.6 . .
C8 N3 C6 110.0(10) . .
C8 N3 H3 125.0 . .
C6 N3 H3 125.0 . .
C58 C57 C56 119.5(8) . .
C58 C57 H57 120.3 . .
C56 C57 H57 120.3 . .
C19 C18 C17 118.7(8) . .
C19 C18 H18 120.7 . .
C17 C18 H18 120.7 . .
C43 C61 C62 117.3(9) 6_556 .
C43 C61 H61 121.4 6_556 .
C62 C61 H61 121.4 . .
O2 C1 O3 123.8(10) . .
O2 C1 C2 120.2(10) . .
O3 C1 C2 116.0(9) . .
C13 C11 C10 118.7(10) . .
C13 C11 C12 122.0(11) . .
C10 C11 C12 119.1(10) . .
C42 C41 C40 122.4(10) . .
C42 C41 N8 132.0(9) . .
C40 C41 N8 105.6(8) . .
C66 C42 C41 115.6(10) 4_665 .
C66 C42 H42 122.2 4_665 .
C41 C42 H42 122.2 . .
S1 C75 H75A 109.5 . .
S1 C75 H75B 109.5 . .
H75A C75 H75B 109.5 . .
S1 C75 H75C 109.5 . .
H75A C75 H75C 109.5 . .
H75B C75 H75C 109.5 . .
N4 C7 C6 108.8(7) . .
N4 C7 C2 131.2(7) . .
C6 C7 C2 120.0 . .
N3 C6 C7 103.7(7) . .
N3 C6 C5 136.2(7) . .
C7 C6 C5 120.0 . .
C4 C5 C6 120.0 . .
C4 C5 H5A 120.0 . .
C6 C5 H5A 120.0 . .
C3 C4 C5 120.0 . .
C3 C4 H4 120.0 . .
C5 C4 H4 120.0 . .
C4 C3 C2 120.0 . .
C4 C3 H3A 120.0 . .
C2 C3 H3A 120.0 . .
C3 C2 C7 120.0 . .
C3 C2 C1 120.0(7) . .
C7 C2 C1 119.9(7) . .
S3 C74 H74A 109.5 . .
S3 C74 H74B 109.5 . .
H74A C74 H74B 109.5 . .
S3 C74 H74C 109.5 . .
H74A C74 H74C 109.5 . .
H74B C74 H74C 109.5 . .
C67 C66 C42 123.2(10) . 2_655
C67 C66 H66 118.4 . .
C42 C66 H66 118.4 2_655 .
N4 C8 N3 110.6(11) . .
N4 C8 C9 124.8(10) . .
N3 C8 C9 124.6(11) . .
S2 C78 H78A 109.5 . .
S2 C78 H78B 109.5 . .
H78A C78 H78B 109.5 . .
S2 C78 H78C 109.5 . .
H78A C78 H78C 109.5 . .
H78B C78 H78C 109.5 . .
S2 C77 H77A 109.5 . .
S2 C77 H77B 109.5 . .
H77A C77 H77B 109.5 . .
S2 C77 H77C 109.5 . .
H77A C77 H77C 109.5 . .
H77B C77 H77C 109.5 . .
C11 C12 H12A 109.5 . .
C11 C12 H12B 109.5 . .
H12A C12 H12B 109.5 . .
C11 C12 H12C 109.5 . .
H12A C12 H12C 109.5 . .
H12B C12 H12C 109.5 . .
S3 C73 H73A 109.5 . .
S3 C73 H73B 109.5 . .
H73A C73 H73B 109.5 . .
S3 C73 H73C 109.5 . .
H73A C73 H73C 109.5 . .
H73B C73 H73C 109.5 . .
Fe4 O15 Fe5 136.9(3) . .
C53 N18 C54 105.8(6) . 4
C53 N18 Fe4 129.3(5) . .
C54 N18 Fe4 124.5(5) 4 .
C53 N20 C55 108.5(6) . 4
C53 N20 H20A 125.7 . .
C55 N20 H20A 125.7 4 .
H1SA O1S H1SB 109.7 . .
H1BA O1B H1BB 109.3 . .
C72 N11 C72 180.000(19) 7_556 .
N11 C72 C71 180.000(11) . .
C72 C71 H71A 109.5 . .
C72 C71 H71B 109.5 . .
H71A C71 H71B 109.5 . .
C72 C71 H71C 109.5 . .
H71A C71 H71C 109.5 . .
H71B C71 H71C 109.5 . .

loop_
_geom_bond_atom_site_label_1
_geom_bond_atom_site_label_2
_geom_bond_distance
_geom_bond_site_symmetry_2
_geom_bond_publ_flag
Fe4 O15 1.919(5) . yes
Fe4 O17 1.939(5) . yes
Fe4 N18 2.032(6) . yes
Fe4 O14 2.039(5) . yes
Fe4 O19 2.048(5) . yes
Fe4 O21 2.055(5) 4 yes
Fe5 O16 1.960(2) . yes
Fe5 O16 1.960(2) 4 yes
Fe5 O15 1.992(5) . yes
Fe5 O15 1.993(5) 6_556 yes
Fe5 O13 2.055(5) 6_556 yes
Fe5 O13 2.055(5) . yes
Fe3 O10 1.938(6) . yes
Fe3 O9 1.945(6) . yes
Fe3 O6 2.017(6) . yes
Fe3 O11 2.034(5) 4_665 yes
Fe3 N7 2.045(6) . yes
Fe3 O12 2.074(6) . yes
Fe2 O8 1.958(5) . yes
Fe2 O8 1.960(5) 2_655 yes
Fe2 O9 1.971(6) . yes
Fe2 O4 2.001(6) . yes
Fe2 O7 2.030(6) . yes
Fe2 O5 2.053(6) . yes
Fe1 O1 1.914(6) . yes
Fe1 O4 1.936(5) . yes
Fe1 O25 2.020(6) . yes
Fe1 O2 2.025(7) . yes
Fe1 O3 2.058(8) 4_665 yes
Fe1 N4 2.061(8) . ?
S1 O24 1.510(7) . ?
S1 C76 1.760(9) . ?
S1 C75 1.787(11) . ?
S2 O26 1.492(8) . ?
S2 C78 1.723(12) . ?
S2 C77 1.768(12) . ?
S3 O31 1.522(8) . ?
S3 C73 1.676(18) . ?
S3 C74 1.768(13) . ?
O16 Fe5 1.960(2) 2 ?
O14 C65 1.256(8) . ?
O17 C52 1.330(8) . ?
O19 C60 1.285(8) . ?
O21 C60 1.227(8) . ?
O21 Fe4 2.055(5) 2 ?
O13 C65 1.273(8) . ?
O8 Fe2 1.960(5) 4_665 ?
O7 C24 1.258(9) . ?
O11 C70 1.281(9) . ?
O11 Fe3 2.034(5) 2_655 ?
O6 C23 1.280(9) . ?
O12 C70 1.265(9) . ?
O5 C23 1.251(9) . ?
O10 C38 1.327(10) . ?
O25 C24 1.279(9) . ?
O3 C1 1.283(13) . ?
O3 Fe1 2.058(8) 2_655 ?
N7 C39 1.341(10) . ?
N7 C40 1.375(10) . ?
O1 C15 1.313(10) . ?
O2 C1 1.260(12) . ?
N9 C44 1.359(10) . ?
N9 C45 1.361(10) . ?
N9 H9 0.8800 . ?
C52 C51 1.397(10) . ?
C52 C46 1.435(11) . ?
N10 C45 1.327(10) . ?
N10 C43 1.389(11) . ?
C59 C58 1.373(11) . ?
C59 C54 1.405(11) . ?
C59 C60 1.492(10) . ?
C53 N20 1.344(9) . ?
C53 N18 1.350(9) . ?
C53 C51 1.468(11) . ?
N2 C22 1.354(10) . ?
N2 C16 1.388(10) . ?
N2 H2 0.8800 . ?
N6 C31 1.337(11) . ?
N6 C29 1.375(11) . ?
N5 C31 1.351(10) . ?
N5 C30 1.401(10) . ?
N5 H5 0.8800 . ?
C51 C50 1.395(10) . ?
C54 N18 1.367(9) 2 ?
C54 C55 1.410(10) . ?
C65 C64 1.494(10) . ?
C38 C32 1.406(11) . ?
C38 C37 1.426(12) . ?
C44 C64 1.391(11) 6_556 ?
C44 C43 1.398(11) . ?
N8 C39 1.356(10) . ?
N8 C41 1.409(12) . ?
C55 C56 1.361(11) . ?
C55 N20 1.376(10) 2 ?
C39 C37 1.447(12) . ?
C32 C33 1.379(11) . ?
C32 C31 1.480(12) . ?
C23 C21 1.480(11) . ?
C64 C63 1.378(11) . ?
C64 C44 1.391(11) 6_556 ?
C15 C9 1.423(13) . ?
C15 C14 1.431(13) . ?
C24 C25 1.489(11) . ?
C37 C36 1.385(11) . ?
C70 C69 1.473(12) . ?
C50 C48 1.392(11) . ?
C50 H50 0.9500 . ?
C46 C47 1.396(11) . ?
C46 C45 1.455(12) . ?
N1 C16 1.330(11) . ?
N1 C17 1.371(11) . ?
C20 C21 1.380(12) . ?
C20 C19 1.424(12) . ?
C20 H20 0.9500 . ?
C22 C21 1.403(11) . ?
C22 C17 1.423(11) . ?
C25 C26 1.367(11) . ?
C25 C30 1.396(11) . ?
N4 C8 1.302(13) . ?
N4 C7 1.386(10) . ?
C34 C33 1.374(12) . ?
C34 C36 1.394(12) . ?
C34 C35 1.536(12) . ?
C9 C10 1.400(13) . ?
C9 C8 1.442(15) . ?
C43 C61 1.391(12) 6_556 ?
C13 C11 1.357(14) . ?
C13 C14 1.379(12) . ?
C13 H13 0.9500 . ?
C58 C57 1.379(12) . ?
C58 H58 0.9500 . ?
C47 C48 1.363(11) . ?
C47 H47 0.9500 . ?
C36 H36 0.9500 . ?
C69 C40 1.383(12) 2_655 ?
C69 C67 1.386(12) . ?
C63 C62 1.414(12) . ?
C63 H63 0.9500 . ?
C33 H33 0.9500 . ?
C26 C27 1.388(12) . ?
C26 H26 0.9500 . ?
C48 C49 1.512(11) . ?
C30 C29 1.405(11) . ?
C76 H76A 0.9800 . ?
C76 H76B 0.9800 . ?
C76 H76C 0.9800 . ?
C28 C27 1.367(13) . ?
C28 C29 1.416(12) . ?
C28 H28 0.9500 . ?
C56 C57 1.408(13) . ?
C56 H56 0.9500 . ?
C14 C16 1.485(13) . ?
C62 C61 1.404(14) . ?
C62 H62 0.9500 . ?
C35 H35A 0.9800 . ?
C35 H35B 0.9800 . ?
C35 H35C 0.9800 . ?
C40 C69 1.383(12) 4_665 ?
C40 C41 1.391(12) . ?
C17 C18 1.373(12) . ?
C67 C66 1.359(15) . ?
C67 H67A 0.9900 . ?
C67 H67B 0.9900 . ?
C19 C18 1.334(12) . ?
C19 H19 0.9500 . ?
C10 C11 1.373(15) . ?
C10 H10 0.9500 . ?
C49 H49A 0.9800 . ?
C49 H49B 0.9800 . ?
C49 H49C 0.9800 . ?
C27 H27 0.9500 . ?
N3 C8 1.330(14) . ?
N3 C6 1.373(13) . ?
N3 H3 0.8800 . ?
C57 H57 0.9500 . ?
C18 H18 0.9500 . ?
C61 C43 1.391(12) 6_556 ?
C61 H61 0.9500 . ?
C1 C2 1.517(12) . ?
C11 C12 1.532(15) . ?
C41 C42 1.386(14) . ?
C42 C66 1.372(16) 4_665 ?
C42 H42 0.9500 . ?
C75 H75A 0.9800 . ?
C75 H75B 0.9800 . ?
C75 H75C 0.9800 . ?
C7 C6 1.3900 . ?
C7 C2 1.3900 . ?
C6 C5 1.3900 . ?
C5 C4 1.3900 . ?
C5 H5A 0.9500 . ?
C4 C3 1.3900 . ?
C4 H4 0.9500 . ?
C3 C2 1.3900 . ?
C3 H3A 0.9500 . ?
C74 H74A 0.9800 . ?
C74 H74B 0.9800 . ?
C74 H74C 0.9800 . ?
C66 C42 1.372(16) 2_655 ?
C66 H66 0.9500 . ?
C78 H78A 0.9800 . ?
C78 H78B 0.9800 . ?
C78 H78C 0.9800 . ?
C77 H77A 0.9800 . ?
C77 H77B 0.9800 . ?
C77 H77C 0.9800 . ?
C12 H12A 0.9800 . ?
C12 H12B 0.9800 . ?
C12 H12C 0.9800 . ?
C73 H73A 0.9800 . ?
C73 H73B 0.9800 . ?
C73 H73C 0.9800 . ?
N18 C54 1.367(9) 4 ?
N20 C55 1.376(10) 4 ?
N20 H20A 0.8800 . ?
O1S H1SA 0.8506 . ?
O1S H1SB 0.9765 . ?
O1B H1BA 0.8510 . ?
O1B H1BB 0.8506 . ?
N11 C72 1.21(4) 7_556 ?
N11 C72 1.21(4) . ?
C72 C71 1.23(4) . ?
C71 H71A 0.9800 . ?
C71 H71B 0.9800 . ?
C71 H71C 0.9800 . ?

loop_
_geom_hbond_atom_site_label_D
_geom_hbond_atom_site_label_H
_geom_hbond_atom_site_label_A
_geom_hbond_distance_DH
_geom_hbond_distance_HA
_geom_hbond_distance_DA
_geom_hbond_angle_DHA
_geom_hbond_site_symmetry_A
_geom_hbond_publ_flag
N9 H9 O17 0.88 2.12 2.667(8) 120.0 . yes
N2 H2 O1 0.88 2.08 2.644(10) 121.1 . yes
N5 H5 O10 0.88 2.07 2.634(9) 121.2 . yes
N20 H20A O1S 0.88 1.82 2.673(8) 161.9 . yes
O1S H1SB O26 0.98 1.84 2.688(11) 143.0 . yes
O1S H1SA N1 0.85 1.93 2.753(9) 161.5 8_556 yes
O1B H1BA N10 0.85 1.99 2.721(12) 143.8 . yes
O1B H1BB N8 0.85 2.13 2.635(11) 117.8 . yes
